data_4116422
loop_
_publ_author_name
'Jean Michel Brunel'
'Olivier Legrand'
'S\'ebastien Reymond'
'G\'erard Buono'

_publ_section_title
;
 First Iminodiazaphospholidines with a Stereogenic Phosphorus Center.
 Application to Asymmetric Copper-Catalyzed Cyclopropanation
;
_journal_name_full 'Journal of the American Chemical Society'
_journal_page_first 5807
_journal_page_last 5808
_journal_paper_doi 10.1021/ja984295g
_journal_volume 121
_journal_year 1999
_chemical_compound_source 'Local laboratory'
_chemical_formula_sum 'C19 H25 N4 P'
_chemical_formula_weight 340.41
_space_group_IT_number 79
_symmetry_cell_setting tetragonal
_symmetry_space_group_name_Hall 'I 4'
_symmetry_space_group_name_H-M 'I 4'
_atom_type_scat_source 'D.Waasmaier&A.Kirfel,Acta Cryst.1995,A51, 416-431'
_cell_angle_alpha 90.000(1)
_cell_angle_beta 90.000(1)
_cell_angle_gamma 90.000(1)
_cell_formula_units_Z 8
_cell_length_a 19.913(1)
_cell_length_b 19.913(1)
_cell_length_c 9.269(1)
_cell_measurement_reflns_used ??
_cell_measurement_temperature 298
_cell_measurement_theta_max 24
_cell_measurement_theta_min 1
_cell_volume 3675.4(5)
_computing_data_collection KappaCCD
_computing_data_reduction maXus
_computing_molecular_graphics maXus
_computing_publication_material maXus
_computing_structure_refinement maXus
_computing_structure_solution maXus
_diffrn_measurement_device KappaCCD
_diffrn_orient_matrix_type X=UH
_diffrn_orient_matrix_UB_11 0.01000
_diffrn_orient_matrix_UB_12 0.00000
_diffrn_orient_matrix_UB_13 0.00000
_diffrn_orient_matrix_UB_21 0.00000
_diffrn_orient_matrix_UB_22 0.01000
_diffrn_orient_matrix_UB_23 0.00000
_diffrn_orient_matrix_UB_31 0.00000
_diffrn_orient_matrix_UB_32 0.00000
_diffrn_orient_matrix_UB_33 0.01000
_diffrn_radiation_type xray
_diffrn_radiation_wavelength 0.71073
_diffrn_reflns_limit_h_max 24
_diffrn_reflns_limit_h_min 1
_diffrn_reflns_limit_k_max 16
_diffrn_reflns_limit_k_min -15
_diffrn_reflns_limit_l_max 10
_diffrn_reflns_limit_l_min 0
_diffrn_reflns_number 1935
_diffrn_reflns_theta_max 25.41
_exptl_absorpt_coefficient_mu 1.773
_exptl_absorpt_correction_type none
_exptl_crystal_colour Colourless
_exptl_crystal_density_diffrn 1.38
_exptl_crystal_density_meas 1.25
_exptl_crystal_description Cube
_exptl_crystal_size_max 0.4
_exptl_crystal_size_mid 0.3
_exptl_crystal_size_min 0.2
_refine_diff_density_max 0.26
_refine_diff_density_min -0.32
_refine_ls_extinction_method none
_refine_ls_goodness_of_fit_obs 1.894
_refine_ls_hydrogen_treatment noref
_refine_ls_number_parameters 214
_refine_ls_number_reflns 1379
_refine_ls_R_factor_obs 0.041
_refine_ls_shift/esd_max 0.0020
_refine_ls_shift/esd_mean 0.0006
_refine_ls_structure_factor_coef F
_refine_ls_weighting_scheme 'Count statistics'
_refine_ls_wR_factor_obs 0.187
_reflns_number_observed 1380
_reflns_number_total 1935
_reflns_observed_criterion refl_observed_if_I_>_3.00_sigma(I)
_cod_data_source_file ja984295g.cif
_cod_data_source_block test
_cod_original_cell_volume 3675.4(8)
_cod_original_formula_sum 'C19 H25 P1 N4'
_cod_database_code 4116422
_cod_database_fobs_code 4116422

loop_
_symmetry_equiv_pos_as_xyz
+X,+Y,+Z
+X+0.5,+Y+0.5,+Z+0.5
-X,-Y,+Z
-X+0.5,-Y+0.5,+Z+0.5
-Y,+X,+Z
-Y+0.5,+X+0.5,+Z+0.5
+Y,-X,+Z
+Y+0.5,-X+0.5,+Z+0.5

loop_
_atom_site_aniso_label
_atom_site_aniso_U_11
_atom_site_aniso_U_22
_atom_site_aniso_U_33
_atom_site_aniso_U_12
_atom_site_aniso_U_13
_atom_site_aniso_U_23
P1 0.0395(5) 0.0492(6) 0.0394(5) -.0046(4) 0.0005(5) -.0015(5)
N2 0.046(2) 0.054(2) 0.047(2) -.007(2) -.001(1) 0.007(1)
N3 0.051(2) 0.049(2) 0.037(2) 0.006(1) 0.001(1) 0.003(1)
N4 0.046(2) 0.057(2) 0.052(3) 0.000(1) 0.006(1) -.010(1)
N5 0.039(2) 0.068(2) 0.058(2) -.009(2) -.005(1) 0.008(2)
C6 0.047(2) 0.052(2) 0.061(3) -.003(2) 0.000(2) 0.008(2)
C7 0.055(2) 0.047(2) 0.043(2) -.010(2) 0.008(2) -.002(2)
C8 0.053(2) 0.052(2) 0.071(3) 0.000(2) 0.006(2) -.002(2)
C9 0.072(3) 0.059(3) 0.059(3) 0.009(2) 0.007(2) -.006(2)
C10 0.056(2) 0.059(3) 0.059(3) -.003(2) 0.001(2) 0.004(2)
C11 0.063(3) 0.055(2) 0.058(3) -.002(2) 0.007(2) 0.007(2)
C12 0.073(3) 0.073(3) 0.045(3) -.009(2) 0.003(2) -.001(2)
C13 0.051(2) 0.076(3) 0.075(3) -.018(2) -.001(2) 0.003(3)
C14 0.098(4) 0.079(3) 0.074(4) -.025(3) 0.034(3) -.034(3)
C15 0.044(2) 0.040(2) 0.052(2) 0.006(2) 0.002(2) 0.004(2)
C16 0.059(3) 0.085(3) 0.051(3) 0.006(2) 0.012(2) -.020(2)
C17 0.058(3) 0.093(4) 0.076(4) -.001(3) -.013(2) 0.001(2)
C18 0.066(3) 0.065(3) 0.094(4) -.008(2) 0.028(3) 0.017(3)
C19 0.056(3) 0.065(3) 0.101(4) 0.013(2) 0.010(2) -.001(2)
C20 0.080(3) 0.059(3) 0.098(4) 0.005(2) 0.020(3) -.017(3)
C21 0.049(2) 0.077(3) 0.101(4) 0.008(2) 0.020(2) -.007(3)
C22 0.065(3) 0.065(3) 0.077(3) -.011(2) -.015(3) -.002(3)
C23 0.096(4) 0.097(4) 0.049(3) -.028(3) 0.012(2) -.018(3)
C24 0.052(3) 0.059(3) 0.116(5) -.010(2) -.005(3) 0.002(3)

loop_
_atom_site_label
_atom_site_fract_x
_atom_site_fract_y
_atom_site_fract_z
_atom_site_U_iso_or_equiv
_atom_site_occupancy
_atom_site_thermal_displace_type
P1 -0.76820(4) -0.12730(4) -0.22600 0.0427(5) 1.00 Uij
N2 -0.7512(1) -0.0607(1) -0.3038(4) 0.049(2) 1.00 Uij
N3 -0.7606(2) -0.1366(1) -0.0459(3) 0.045(2) 1.00 Uij
N4 -0.7200(1) -0.1933(1) -0.2595(3) 0.052(2) 1.00 Uij
N5 -0.8461(1) -0.1442(2) -0.2682(4) 0.055(2) 1.00 Uij
C6 -0.7055(2) -0.1815(2) -0.0033(5) 0.053(2) 1.00 Uij
C7 -0.7900(2) -0.0944(2) 0.0591(4) 0.048(2) 1.00 Uij
C8 -0.6957(2) -0.2287(2) -0.1313(6) 0.059(2) 1.00 Uij
C9 -0.8382(2) -0.0469(2) 0.0201(5) 0.063(3) 1.00 Uij
C10 -0.6671(2) -0.0017(2) -0.1547(5) 0.058(2) 1.00 Uij
C11 -0.6564(2) -0.0035(2) -0.4099(5) 0.058(2) 1.00 Uij
C12 -0.7718(2) -0.0984(2) 0.2028(5) 0.064(3) 1.00 Uij
C13 -0.8769(2) -0.2051(2) -0.2139(6) 0.067(3) 1.00 Uij
C14 -0.8517(3) -0.0148(3) 0.2676(7) 0.083(4) 1.00 Uij
C15 -0.6916(2) -0.0233(2) -0.2870(5) 0.045(2) 1.00 Uij
C16 -0.6668(2) -0.1920(2) -0.3708(5) 0.065(2) 1.00 Uij
C17 -0.8904(2) -0.0979(3) -0.3420(5) 0.076(3) 1.00 Uij
C18 -0.5988(2) 0.0355(2) -0.3968(6) 0.075(3) 1.00 Uij
C19 -0.6230(2) -0.2472(2) -0.1649(6) 0.074(3) 1.00 Uij
C20 -0.8684(3) -0.0076(2) 0.1244(7) 0.079(3) 1.00 Uij
C21 -0.6030(2) -0.1991(2) -0.2824(7) 0.076(3) 1.00 Uij
C22 -0.6106(2) 0.0375(2) -0.1447(6) 0.069(3) 1.00 Uij
C23 -0.8035(3) -0.0586(3) 0.3055(5) 0.081(3) 1.00 Uij
C24 -0.5762(2) 0.0563(2) -0.2660(7) 0.076(3) 1.00 Uij
H6A -0.663(2) -0.157(2) 0.011(4) 0.05000 1.00 Uiso
H6B -0.722(2) -0.212(2) 0.075(4) 0.05000 1.00 Uiso
H8 -0.722(2) -0.272(2) -0.112(4) 0.05000 1.00 Uiso
H9 -0.850(2) -0.042(2) -0.085(5) 0.05000 1.00 Uiso
H10 -0.688(2) -0.011(2) -0.086(5) 0.05000 1.00 Uiso
H11 -0.671(2) -0.021(2) -0.503(5) 0.05000 1.00 Uiso
H12 -0.735(2) -0.128(2) 0.226(4) 0.05000 1.00 Uiso
H14 -0.874(2) 0.012(2) 0.337(5) 0.05000 1.00 Uiso
H16A -0.674(2) -0.226(2) -0.438(5) 0.05000 1.00 Uiso
H16B -0.677(2) -0.154(2) -0.447(5) 0.05000 1.00 Uiso
H18 -0.580(2) 0.043(2) -0.462(5) 0.05000 1.00 Uiso
H19A -0.595(2) -0.246(2) -0.078(4) 0.05000 1.00 Uiso
H19B -0.621(2) -0.292(2) -0.194(4) 0.05000 1.00 Uiso
H20 -0.900(2) 0.020(2) 0.086(5) 0.05000 1.00 Uiso
H21A -0.571(2) -0.216(2) -0.339(4) 0.05000 1.00 Uiso
H21B -0.595(2) -0.156(2) -0.250(5) 0.05000 1.00 Uiso
H22 -0.604(2) 0.052(2) -0.062(5) 0.05000 1.00 Uiso
H23 -0.789(2) -0.071(2) 0.400(5) 0.05000 1.00 Uiso
H24 -0.539(2) 0.085(2) -0.253(4) 0.05000 1.00 Uiso
H13A -0.844(2) -0.245(2) -0.190(4) 0.05000 1.00 Uiso
H13B -0.906(2) -0.192(2) -0.164(5) 0.05000 1.00 Uiso
H17A -0.896(2) -0.122(2) -0.419(5) 0.05000 1.00 Uiso
H17B -0.866(2) -0.053(2) -0.368(4) 0.05000 1.00 Uiso
H13C -0.900(2) -0.225(2) -0.295(5) 0.05000 1.00 Uiso
H17C -0.926(2) -0.086(2) -0.283(5) 0.05(3) 1.00 Uiso

loop_
_geom_angle_atom_site_label_1
_geom_angle_atom_site_label_2
_geom_angle_atom_site_label_3
_geom_angle
N2 P1 N3 122.4(2)
N2 P1 N4 117.8(2)
N2 P1 N5 105.8(2)
N3 P1 N4 92.7(2)
N3 P1 N5 107.4(2)
N4 P1 N5 110.0(2)
P1 N2 C15 125.8(3)
P1 N3 C6 113.6(3)
P1 N3 C7 125.4(3)
C6 N3 C7 119.1(4)
P1 N4 C8 114.9(3)
P1 N4 C16 122.1(3)
C8 N4 C16 109.7(3)
P1 N5 C13 119.4(3)
P1 N5 C17 124.1(3)
C13 N5 C17 116.0(4)
N3 C6 C8 105.1(4)
N3 C7 C9 120.7(4)
N3 C7 C12 121.4(4)
C9 C7 C12 118.0(4)
N4 C8 C6 107.0(3)
N4 C8 C19 105.3(4)
C6 C8 C19 115.4(4)
C7 C9 C20 120.1(5)
C15 C10 C22 121.6(5)
C15 C11 C18 120.1(5)
C7 C12 C23 120.5(5)
C20 C14 C23 119.5(6)
N2 C15 C10 123.9(4)
N2 C15 C11 118.8(4)
C10 C15 C11 117.2(4)
N4 C16 C21 102.8(4)
C11 C18 C24 121.4(5)
C8 C19 C21 104.2(4)
C9 C20 C14 120.7(5)
C16 C21 C19 103.2(4)
C10 C22 C24 120.7(5)
C12 C23 C14 121.0(5)
C18 C24 C22 119.0(5)
P1 N5 H13B 127.5(14)
P1 N5 H17A 132.1(14)
C13 N5 H13B 25.0(14)
C13 N5 H17A 104.1(14)
C17 N5 H13B 100.6(14)
C17 N5 H17A 29.2(14)
H13B N5 H17A 100.4(19)
C15 C11 H18 140.4(15)
C18 C11 H18 20.4(15)
C18 C24 H18 20.0(14)
C22 C24 H18 138.9(14)
C11 H18 C24 81.1(19)

loop_
_geom_bond_atom_site_label_1
_geom_bond_atom_site_label_2
_geom_bond_distance
P1 N2 1.547(4)
P1 N3 1.686(4)
P1 N4 1.657(3)
P1 N5 1.635(3)
N2 C15 1.410(5)
N3 C6 1.469(5)
N3 C7 1.413(5)
N4 C8 1.464(6)
N4 C16 1.479(6)
N5 C13 1.449(6)
N5 C17 1.448(6)
C6 C8 1.526(7)
C7 C9 1.395(6)
C7 C12 1.383(7)
C8 C19 1.526(6)
C9 C20 1.382(7)
C10 C15 1.388(7)
C10 C22 1.372(6)
C11 C15 1.394(7)
C11 C18 1.390(7)
C12 C23 1.390(7)
C14 C20 1.376(9)
C14 C23 1.344(8)
C16 C21 1.518(7)
C18 C24 1.358(9)
C19 C21 1.504(8)
C22 C24 1.369(8)
N5 H13B 1.81(5)
N5 H17A 1.77(5)
C11 H18 1.85(5)
C24 H18 1.84(5)
